data_4323324
loop_
_publ_author_name
'Christian Limberg'
'Michael B\"uchner'
'Katja Heinze'
'Olaf Walter'

_publ_section_title
;
 The [Cl2OMo(\m-OC2H5)2(\m-HOC2H5)MoOCl2]/PMe3 System: A Chameleon
 Yielding the X-ray Structures of MoOCl2(PMe3)3, MoOCl3(PMe3)2,
 Mo4O4Cl4(\m2-OEt)4(PMe3)2(\m3-O)2, and MoOCl3(OPMe3)(PMe3)
;
_journal_name_full 'Inorganic Chemistry'
_journal_page_first 872
_journal_page_last 879
_journal_paper_doi 10.1021/ic961046p
_journal_volume 36
_journal_year 1997
_chemical_formula_sum 'C18 H54 Cl4 Mo2 O2 P6'
_chemical_formula_weight 411.05
_space_group_IT_number 14
_symmetry_cell_setting monoclinic
_symmetry_space_group_name_Hall '-P 2ybc'
_symmetry_space_group_name_H-M 'P 1 21/c 1'
_atom_sites_solution_hydrogens geom
_atom_sites_solution_primary direct
_atom_sites_solution_secondary difmap
_audit_creation_method SHELXL
_cell_angle_alpha 90.00
_cell_angle_beta 115.990(10)
_cell_angle_gamma 90.00
_cell_formula_units_Z 8
_cell_length_a 17.138(3)
_cell_length_b 12.808(3)
_cell_length_c 19.226(4)
_cell_measurement_temperature 293(2)
_cell_volume 3793.4(14)
_computing_structure_refinement 'SHELXL-93 (Sheldrick, 1993)'
_computing_structure_solution 'SHELXS-86 (Sheldrick, 1990)'
_diffrn_ambient_temperature 210
_diffrn_radiation_monochromator graphite
_diffrn_radiation_source 'fine-focus sealed tube'
_diffrn_radiation_type MoK\a
_diffrn_radiation_wavelength 0.71073
_diffrn_reflns_av_R_equivalents 0.0350
_diffrn_reflns_av_sigmaI/netI 0.0387
_diffrn_reflns_limit_h_max 8
_diffrn_reflns_limit_h_min -17
_diffrn_reflns_limit_k_max 8
_diffrn_reflns_limit_k_min -12
_diffrn_reflns_limit_l_max 19
_diffrn_reflns_limit_l_min -17
_diffrn_reflns_number 4334
_diffrn_reflns_theta_max 20.99
_diffrn_reflns_theta_min 1.98
_exptl_absorpt_coefficient_mu 1.210
_exptl_crystal_density_diffrn 1.440
_exptl_crystal_F_000 1680
_exptl_crystal_size_max 0.40
_exptl_crystal_size_mid 0.40
_exptl_crystal_size_min 0.40
_refine_diff_density_max 0.583
_refine_diff_density_min -0.796
_refine_diff_density_rms 0.091
_refine_ls_extinction_method none
_refine_ls_goodness_of_fit_all 1.056
_refine_ls_goodness_of_fit_obs 1.074
_refine_ls_matrix_type full
_refine_ls_number_parameters 344
_refine_ls_number_reflns 4080
_refine_ls_number_restraints 0
_refine_ls_restrained_S_all 1.056
_refine_ls_restrained_S_obs 1.074
_refine_ls_R_factor_all 0.0438
_refine_ls_R_factor_obs 0.0372
_refine_ls_shift/esd_max -0.079
_refine_ls_shift/esd_mean 0.006
_refine_ls_structure_factor_coef Fsqd
_refine_ls_weighting_details 'w=1/[\s^2^(Fo^2^)+(0.0586P)^2^+6.1292P] where P=(Fo^2^+2Fc^2^)/3'
_refine_ls_weighting_scheme calc
_refine_ls_wR_factor_all 0.1037
_refine_ls_wR_factor_obs 0.0985
_reflns_number_observed 3598
_reflns_number_total 4080
_reflns_observed_criterion >2sigma(I)
_cod_data_source_file ic961046p_3.cif
_cod_data_source_block limo
_cod_depositor_comments
;
The following automatic conversions were performed:

'_refine_ls_weighting_scheme' value 'calc
w=1/[\s^2^(Fo^2^)+(0.0586P)^2^+6.1292P] where P=(Fo^2^+2Fc^2^)/3' was
changed to 'calc'. New tag '_refine_ls_weighting_details' was
created. The value of the new tag was set to
'w=1/[\s^2^(Fo^2^)+(0.0586P)^2^+6.1292P] where P=(Fo^2^+2Fc^2^)/3'.

Automatic conversion script
Id: cif_fix_values 3143 2015-03-26 13:38:13Z robertas 
;
_cod_original_sg_symbol_H-M 'P 1 21 1'
_cod_database_code 4323324

loop_
_symmetry_equiv_pos_as_xyz
'x, y, z'
'-x, y+1/2, -z+1/2'
'-x, -y, -z'
'x, -y-1/2, z-1/2'

loop_
_atom_site_aniso_label
_atom_site_aniso_U_11
_atom_site_aniso_U_22
_atom_site_aniso_U_33
_atom_site_aniso_U_23
_atom_site_aniso_U_13
_atom_site_aniso_U_12
Mo1 0.0299(3) 0.0260(3) 0.0306(3) -0.0001(2) 0.0156(3) 0.0024(2)
Mo2 0.0276(3) 0.0209(3) 0.0305(3) -0.0005(2) 0.0166(2) 0.0003(2)
Cl1 0.0497(10) 0.0514(10) 0.0290(8) 0.0078(7) 0.0180(7) 0.0134(8)
Cl2 0.0448(9) 0.0266(8) 0.0402(8) -0.0023(6) 0.0197(7) 0.0020(6)
Cl21 0.0758(11) 0.0273(8) 0.0422(9) 0.0063(7) 0.0311(8) 0.0144(8)
Cl22 0.0404(10) 0.0569(11) 0.0696(12) -0.0067(8) 0.0365(9) -0.0085(8)
P1 0.0314(9) 0.0332(9) 0.0439(10) -0.0043(7) 0.0197(7) -0.0010(7)
P2 0.0317(9) 0.0252(8) 0.0406(9) 0.0027(7) 0.0189(7) 0.0029(6)
P3 0.0428(10) 0.0421(10) 0.0310(9) -0.0062(7) 0.0147(8) 0.0062(8)
P21 0.0482(10) 0.0271(9) 0.0348(9) -0.0036(7) 0.0249(8) -0.0054(7)
P22 0.0424(9) 0.0272(9) 0.0414(9) 0.0021(7) 0.0192(8) 0.0072(7)
P23 0.0456(10) 0.0276(8) 0.0317(9) -0.0034(7) 0.0187(8) -0.0054(7)
O1 0.053(3) 0.027(2) 0.057(3) -0.003(2) 0.029(2) -0.003(2)
O2 0.030(2) 0.036(2) 0.043(2) 0.002(2) 0.020(2) -0.005(2)
C11 0.067(5) 0.055(5) 0.112(7) -0.017(5) 0.060(5) -0.015(4)
C12 0.049(4) 0.060(4) 0.045(4) -0.001(3) 0.025(3) 0.010(3)
C13 0.046(4) 0.073(5) 0.056(4) -0.003(4) 0.021(4) 0.020(4)
C21 0.048(4) 0.061(5) 0.052(4) -0.011(4) 0.023(3) -0.012(4)
C22 0.050(4) 0.049(4) 0.070(5) 0.019(4) 0.037(4) 0.007(3)
C23 0.044(4) 0.041(4) 0.053(4) -0.004(3) 0.026(3) 0.011(3)
C31 0.077(5) 0.111(7) 0.041(4) -0.020(4) 0.022(4) 0.031(5)
C32 0.066(5) 0.090(6) 0.073(5) -0.036(5) 0.021(4) -0.015(5)
C33 0.124(7) 0.063(5) 0.037(4) 0.004(4) 0.027(4) 0.006(5)
C211 0.082(5) 0.048(4) 0.042(4) -0.008(3) 0.040(4) -0.018(4)
C212 0.066(4) 0.040(4) 0.049(4) -0.013(3) 0.034(4) -0.008(3)
C213 0.052(4) 0.041(4) 0.036(4) 0.000(3) 0.016(3) -0.002(3)
C221 0.061(12) 0.030(7) 0.043(8) -0.001(6) 0.007(9) 0.022(8)
C222 0.050(9) 0.043(9) 0.068(11) -0.005(8) 0.013(8) 0.032(7)
C223 0.067(13) 0.046(10) 0.086(15) 0.039(10) 0.056(12) 0.023(10)
C231 0.077(5) 0.065(5) 0.043(4) -0.003(3) 0.035(4) 0.019(4)
C232 0.065(5) 0.060(5) 0.040(4) -0.006(4) 0.011(4) -0.008(4)
C233 0.096(6) 0.057(5) 0.052(4) -0.024(4) 0.040(4) -0.044(4)

loop_
_atom_site_label
_atom_site_type_symbol
_atom_site_fract_x
_atom_site_fract_y
_atom_site_fract_z
_atom_site_U_iso_or_equiv
_atom_site_thermal_displace_type
_atom_site_occupancy
_atom_site_calc_flag
_atom_site_refinement_flags
_atom_site_disorder_group
Mo1 Mo 0.15824(3) 0.19969(4) 0.83364(3) 0.0280(2) Uani 1 d . .
Mo2 Mo 0.63214(3) 0.27095(4) 0.85723(3) 0.0249(2) Uani 1 d . .
Cl1 Cl 0.21491(10) 0.21182(12) 0.97707(8) 0.0431(4) Uani 1 d . .
Cl2 Cl 0.16375(9) 0.39827(11) 0.82468(8) 0.0368(4) Uani 1 d . .
Cl21 Cl 0.57538(11) 0.44212(11) 0.79463(8) 0.0465(4) Uani 1 d . .
Cl22 Cl 0.77265(10) 0.29913(13) 0.84654(10) 0.0512(5) Uani 1 d . .
P1 P 0.01233(10) 0.24269(12) 0.83054(9) 0.0350(4) Uani 1 d . .
P2 P 0.31375(10) 0.21311(11) 0.85402(9) 0.0314(4) Uani 1 d . .
P3 P 0.10135(11) 0.20005(13) 0.68941(9) 0.0392(4) Uani 1 d . .
P21 P 0.57462(11) 0.21520(11) 0.71649(9) 0.0343(4) Uani 1 d . .
P22 P 0.70588(10) 0.10429(12) 0.92127(9) 0.0367(4) Uani 1 d . .
P23 P 0.69572(10) 0.38341(11) 0.97745(8) 0.0343(4) Uani 1 d . .
O1 O 0.1477(3) 0.0673(3) 0.8242(2) 0.0439(10) Uani 1 d . .
O2 O 0.5471(2) 0.2279(3) 0.8717(2) 0.0346(9) Uani 1 d . .
C11 C -0.0469(5) 0.1256(6) 0.8312(5) 0.071(2) Uani 1 d . .
H11A H -0.0154(13) 0.0885(16) 0.8787(10) 0.068(7) Uiso 1 calc R .
H11B H -0.0535(22) 0.0818(15) 0.7884(13) 0.068(7) Uiso 1 calc R .
H11C H -0.1031(11) 0.1445(6) 0.8267(23) 0.068(7) Uiso 1 calc R .
C12 C 0.0170(4) 0.3143(5) 0.9132(4) 0.049(2) Uani 1 d . .
H12A H 0.0466(24) 0.3794(15) 0.9174(14) 0.068(7) Uiso 1 calc R .
H12B H 0.0478(23) 0.2739(15) 0.9593(5) 0.068(7) Uiso 1 calc R .
H12C H -0.0408(4) 0.3277(28) 0.9068(12) 0.068(7) Uiso 1 calc R .
C13 C -0.0663(4) 0.3205(6) 0.7526(4) 0.059(2) Uani 1 d . .
H13A H -0.0832(20) 0.2843(15) 0.7044(5) 0.068(7) Uiso 1 calc R .
H13B H -0.0409(9) 0.3865(13) 0.7504(15) 0.068(7) Uiso 1 calc R .
H13C H -0.1164(12) 0.3319(27) 0.7617(12) 0.068(7) Uiso 1 calc R .
C21 C 0.3932(4) 0.2471(6) 0.9514(4) 0.054(2) Uani 1 d . .
H21A H 0.3919(20) 0.1959(19) 0.9873(5) 0.074(7) Uiso 1 calc R .
H21B H 0.3795(17) 0.3145(16) 0.9650(10) 0.074(7) Uiso 1 calc R .
H21C H 0.4500(5) 0.2490(33) 0.9532(7) 0.074(7) Uiso 1 calc R .
C22 C 0.3376(4) 0.3079(5) 0.7962(4) 0.052(2) Uani 1 d . .
H22A H 0.3175(24) 0.3755(8) 0.8028(19) 0.074(7) Uiso 1 calc R .
H22B H 0.3089(22) 0.2882(18) 0.7427(5) 0.074(7) Uiso 1 calc R .
H22C H 0.3992(5) 0.3104(24) 0.8125(17) 0.074(7) Uiso 1 calc R .
C23 C 0.3567(4) 0.0897(5) 0.8381(4) 0.044(2) Uani 1 d . .
H23A H 0.3230(17) 0.0673(16) 0.7856(7) 0.074(7) Uiso 1 calc R .
H23B H 0.3537(24) 0.0378(9) 0.8729(16) 0.074(7) Uiso 1 calc R .
H23C H 0.4160(9) 0.0991(9) 0.8473(23) 0.074(7) Uiso 1 calc R .
C31 C 0.1664(5) 0.1328(7) 0.6492(4) 0.078(3) Uani 1 d . .
H31A H 0.1835(27) 0.0656(17) 0.6733(21) 0.099(10) Uiso 1 calc R .
H31B H 0.2172(18) 0.1734(19) 0.6588(26) 0.099(10) Uiso 1 calc R .
H31C H 0.1327(12) 0.1241(37) 0.5945(6) 0.099(10) Uiso 1 calc R .
C32 C 0.0017(5) 0.1246(7) 0.6405(5) 0.080(3) Uani 1 d . .
H32A H 0.0125(9) 0.0531(11) 0.6570(22) 0.099(10) Uiso 1 calc R .
H32B H -0.0176(19) 0.1283(33) 0.5856(5) 0.099(10) Uiso 1 calc R .
H32C H -0.0424(11) 0.1527(25) 0.6533(24) 0.099(10) Uiso 1 calc R .
C33 C 0.0753(6) 0.3216(6) 0.6373(4) 0.078(3) Uani 1 d . .
H33A H 0.1272(7) 0.3622(17) 0.6520(21) 0.099(10) Uiso 1 calc R .
H33B H 0.0345(24) 0.3596(18) 0.6493(22) 0.099(10) Uiso 1 calc R .
H33C H 0.0503(31) 0.3079(6) 0.5827(4) 0.099(10) Uiso 1 calc R .
C211 C 0.6015(5) 0.3069(5) 0.6580(4) 0.053(2) Uani 1 d . .
H21D H 0.6634(5) 0.3103(20) 0.6769(13) 0.049(6) Uiso 1 calc R .
H21E H 0.5795(19) 0.3747(8) 0.6612(16) 0.049(6) Uiso 1 calc R .
H21F H 0.5758(19) 0.2839(15) 0.6052(5) 0.049(6) Uiso 1 calc R .
C212 C 0.5992(4) 0.0910(5) 0.6840(4) 0.049(2) Uani 1 d . .
H21G H 0.5791(19) 0.0346(5) 0.7048(16) 0.049(6) Uiso 1 calc R .
H21H H 0.6608(5) 0.0849(12) 0.7016(16) 0.049(6) Uiso 1 calc R .
H21I H 0.5708(18) 0.0880(12) 0.6285(4) 0.049(6) Uiso 1 calc R .
C213 C 0.4564(4) 0.2165(5) 0.6725(3) 0.044(2) Uani 1 d . .
H21J H 0.4366(4) 0.2826(11) 0.6821(17) 0.049(6) Uiso 1 calc R .
H21K H 0.4361(4) 0.1617(17) 0.6945(14) 0.049(6) Uiso 1 calc R .
H21L H 0.4342(4) 0.2058(27) 0.6177(4) 0.049(6) Uiso 1 calc R .
C221 C 0.7095(11) -0.0051(10) 0.8616(7) 0.050(4) Uani 0.60 d P 1
H21M H 0.7401(38) 0.0157(18) 0.8323(29) 0.048(10) Uiso 0.60 calc PR 1
H21N H 0.6514(11) -0.0253(35) 0.8269(26) 0.048(10) Uiso 0.60 calc PR 1
H21O H 0.7389(38) -0.0630(19) 0.8943(7) 0.048(10) Uiso 0.60 calc PR 1
C222 C 0.8228(9) 0.1119(13) 0.9868(11) 0.058(5) Uani 0.60 d P 1
H22D H 0.8546(10) 0.1250(50) 0.9572(12) 0.048(10) Uiso 0.60 calc PR 1
H22E H 0.8417(13) 0.0470(25) 1.0141(28) 0.048(10) Uiso 0.60 calc PR 1
H22F H 0.8330(11) 0.1675(39) 1.0232(29) 0.048(10) Uiso 0.60 calc PR 1
C223 C 0.6569(15) 0.0533(16) 0.9809(15) 0.059(5) Uani 0.60 d P 1
H23D H 0.6562(40) 0.1068(22) 1.0157(27) 0.048(10) Uiso 0.60 calc PR 1
H23E H 0.6900(31) -0.0052(36) 1.0102(35) 0.048(10) Uiso 0.60 calc PR 1
H23F H 0.5985(23) 0.0315(51) 0.9485(14) 0.048(10) Uiso 0.60 calc PR 1
C21X C 0.6700(28) -0.0183(36) 0.8614(26) 0.042(14) Uiso 0.20 d P 2
H21P H 0.6974(95) -0.0777(39) 0.8932(37) 0.048(10) Uiso 0.20 calc PR 2
H21Q H 0.6862(111) -0.0146(73) 0.8196(68) 0.048(10) Uiso 0.20 calc PR 2
H21R H 0.6081(30) -0.0252(81) 0.8409(90) 0.048(10) Uiso 0.20 calc PR 2
C22X C 0.8237(38) 0.0786(49) 0.9678(39) 0.078(22) Uiso 0.20 d P 2
H22G H 0.8441(43) 0.0718(159) 0.9288(39) 0.048(10) Uiso 0.20 calc PR 2
H22H H 0.8351(40) 0.0152(92) 0.9972(97) 0.048(10) Uiso 0.20 calc PR 2
H22I H 0.8533(40) 0.1356(85) 1.0015(95) 0.048(10) Uiso 0.20 calc PR 2
C23X C 0.6886(39) 0.0588(68) 0.9948(45) 0.076(27) Uiso 0.20 d P 2
H23G H 0.7148(115) 0.1049(112) 1.0383(55) 0.048(10) Uiso 0.20 calc PR 2
H23H H 0.7136(119) -0.0095(98) 1.0089(91) 0.048(10) Uiso 0.20 calc PR 2
H23I H 0.6272(39) 0.0549(154) 0.9794(55) 0.048(10) Uiso 0.20 calc PR 2
C21Y C 0.7651(36) 0.0191(42) 0.8918(32) 0.088(17) Uiso 0.20 d P 3
H21S H 0.8033(97) 0.0585(42) 0.8773(107) 0.048(10) Uiso 0.20 calc PR 3
H21T H 0.7259(36) -0.0210(119) 0.8483(81) 0.048(10) Uiso 0.20 calc PR 3
H21U H 0.7986(103) -0.0271(103) 0.9336(51) 0.048(10) Uiso 0.20 calc PR 3
C22Y C 0.7929(30) 0.1023(38) 1.0201(24) 0.078(14) Uiso 0.20 d P 3
H22J H 0.8371(68) 0.1515(113) 1.0244(37) 0.048(10) Uiso 0.20 calc PR 3
H22K H 0.8175(86) 0.0336(52) 1.0321(46) 0.048(10) Uiso 0.20 calc PR 3
H22L H 0.7697(40) 0.1210(152) 1.0557(26) 0.048(10) Uiso 0.20 calc PR 3
C23Y C 0.6313(29) 0.0183(38) 0.9337(28) 0.076(16) Uiso 0.20 d P 3
H23J H 0.5877(79) -0.0029(122) 0.8839(28) 0.048(10) Uiso 0.20 calc PR 3
H23K H 0.6044(92) 0.0536(63) 0.9616(100) 0.048(10) Uiso 0.20 calc PR 3
H23L H 0.6618(37) -0.0421(80) 0.9623(99) 0.048(10) Uiso 0.20 calc PR 3
C231 C 0.6073(5) 0.4504(6) 0.9877(4) 0.059(2) Uani 1 d . .
H23D H 0.5718(16) 0.4001(6) 0.9975(24) 0.079(8) Uiso 1 calc R .
H23E H 0.5728(17) 0.4877(28) 0.9409(10) 0.079(8) Uiso 1 calc R .
H23F H 0.6310(4) 0.4987(24) 1.0301(16) 0.079(8) Uiso 1 calc R .
C232 C 0.7568(5) 0.3330(6) 1.0751(4) 0.059(2) Uani 1 d . .
H23G H 0.8093(14) 0.3011(30) 1.0795(8) 0.079(8) Uiso 1 calc R .
H23H H 0.7224(12) 0.2821(25) 1.0859(9) 0.079(8) Uiso 1 calc R .
H23I H 0.7707(24) 0.3893(8) 1.1116(4) 0.079(8) Uiso 1 calc R .
C233 C 0.7622(5) 0.4892(6) 0.9717(4) 0.066(2) Uani 1 d . .
H23J H 0.7321(12) 0.5252(21) 0.9234(12) 0.079(8) Uiso 1 calc R .
H23K H 0.8159(12) 0.4618(7) 0.9750(24) 0.079(8) Uiso 1 calc R .
H23L H 0.7741(24) 0.5369(18) 1.0137(15) 0.079(8) Uiso 1 calc R .

loop_
_atom_type_symbol
_atom_type_description
_atom_type_scat_dispersion_real
_atom_type_scat_dispersion_imag
_atom_type_scat_source
C C 0.0033 0.0016 'International Tables Vol C Tables 4.2.6.8 and 6.1.1.4'
H H 0.0000 0.0000 'International Tables Vol C Tables 4.2.6.8 and 6.1.1.4'
O O 0.0106 0.0060 'International Tables Vol C Tables 4.2.6.8 and 6.1.1.4'
P P 0.1023 0.0942 'International Tables Vol C Tables 4.2.6.8 and 6.1.1.4'
Cl Cl 0.1484 0.1585 'International Tables Vol C Tables 4.2.6.8 and 6.1.1.4'
Mo Mo -1.6832 0.6857 'International Tables Vol C Tables 4.2.6.8 and 6.1.1.4'

loop_
_geom_angle_atom_site_label_1
_geom_angle_atom_site_label_2
_geom_angle_atom_site_label_3
_geom_angle
_geom_angle_site_symmetry_1
_geom_angle_site_symmetry_3
_geom_angle_publ_flag
O1 Mo1 Cl1 98.68(14) . . ?
O1 Mo1 P3 84.99(14) . . ?
Cl1 Mo1 P3 176.32(6) . . ?
O1 Mo1 P2 98.04(14) . . ?
Cl1 Mo1 P2 87.19(5) . . ?
P3 Mo1 P2 92.52(6) . . ?
O1 Mo1 P1 98.96(14) . . ?
Cl1 Mo1 P1 85.10(5) . . ?
P3 Mo1 P1 94.14(5) . . ?
P2 Mo1 P1 162.21(5) . . ?
O1 Mo1 Cl2 171.05(14) . . ?
Cl1 Mo1 Cl2 90.26(5) . . ?
P3 Mo1 Cl2 86.07(5) . . ?
P2 Mo1 Cl2 82.82(5) . . ?
P1 Mo1 Cl2 81.22(5) . . ?
O2 Mo2 Cl21 100.65(13) . . ?
O2 Mo2 P22 85.80(13) . . ?
Cl21 Mo2 P22 173.47(6) . . ?
O2 Mo2 P23 95.30(13) . . ?
Cl21 Mo2 P23 81.99(5) . . ?
P22 Mo2 P23 96.50(5) . . ?
O2 Mo2 Cl22 168.22(13) . . ?
Cl21 Mo2 Cl22 91.11(6) . . ?
P22 Mo2 Cl22 82.46(6) . . ?
P23 Mo2 Cl22 87.07(5) . . ?
O2 Mo2 P21 97.09(14) . . ?
Cl21 Mo2 P21 81.11(5) . . ?
P22 Mo2 P21 99.22(5) . . ?
P23 Mo2 P21 160.61(5) . . ?
Cl22 Mo2 P21 83.84(6) . . ?
C12 P1 C13 100.3(3) . . ?
C12 P1 C11 102.9(3) . . ?
C13 P1 C11 104.2(4) . . ?
C12 P1 Mo1 115.2(2) . . ?
C13 P1 Mo1 120.5(2) . . ?
C11 P1 Mo1 111.7(2) . . ?
C22 P2 C21 101.7(3) . . ?
C22 P2 C23 105.2(3) . . ?
C21 P2 C23 101.8(3) . . ?
C22 P2 Mo1 117.2(2) . . ?
C21 P2 Mo1 116.0(2) . . ?
C23 P2 Mo1 113.0(2) . . ?
C33 P3 C32 102.9(4) . . ?
C33 P3 C31 102.8(4) . . ?
C32 P3 C31 98.0(4) . . ?
C33 P3 Mo1 120.0(2) . . ?
C32 P3 Mo1 113.1(3) . . ?
C31 P3 Mo1 117.0(2) . . ?
C211 P21 C213 103.8(3) . . ?
C211 P21 C212 101.1(3) . . ?
C213 P21 C212 103.0(3) . . ?
C211 P21 Mo2 113.0(2) . . ?
C213 P21 Mo2 109.0(2) . . ?
C212 P21 Mo2 124.7(2) . . ?
C21Y P22 C23Y 102.1(24) . . ?
C21Y P22 C22Y 90.2(23) . . ?
C23Y P22 C22Y 99.1(21) . . ?
C223 P22 C221 105.9(9) . . ?
C223 P22 C222 104.6(10) . . ?
C221 P22 C222 98.2(7) . . ?
C23X P22 C22X 95.2(32) . . ?
C23X P22 C21X 95.5(32) . . ?
C22X P22 C21X 98.2(21) . . ?
C23X P22 Mo2 118.2(28) . . ?
C21Y P22 Mo2 127.7(18) . . ?
C23Y P22 Mo2 110.8(16) . . ?
C223 P22 Mo2 110.1(6) . . ?
C22Y P22 Mo2 121.8(15) . . ?
C221 P22 Mo2 119.4(4) . . ?
C222 P22 Mo2 116.9(5) . . ?
C22X P22 Mo2 126.7(22) . . ?
C21X P22 Mo2 116.7(14) . . ?
C233 P23 C232 103.7(3) . . ?
C233 P23 C231 103.3(4) . . ?
C232 P23 C231 100.6(3) . . ?
C233 P23 Mo2 113.7(2) . . ?
C232 P23 Mo2 124.3(2) . . ?
C231 P23 Mo2 108.7(2) . . ?

loop_
_geom_bond_atom_site_label_1
_geom_bond_atom_site_label_2
_geom_bond_distance
_geom_bond_site_symmetry_2
_geom_bond_publ_flag
Mo1 O1 1.707(4) . ?
Mo1 Cl1 2.495(2) . ?
Mo1 P3 2.504(2) . ?
Mo1 P2 2.524(2) . ?
Mo1 P1 2.536(2) . ?
Mo1 Cl2 2.554(2) . ?
Mo2 O2 1.691(4) . ?
Mo2 Cl21 2.485(2) . ?
Mo2 P22 2.511(2) . ?
Mo2 P23 2.529(2) . ?
Mo2 Cl22 2.531(2) . ?
Mo2 P21 2.543(2) . ?
P1 C12 1.806(6) . ?
P1 C13 1.812(7) . ?
P1 C11 1.814(7) . ?
P2 C22 1.810(6) . ?
P2 C21 1.820(6) . ?
P2 C23 1.825(6) . ?
P3 C33 1.798(8) . ?
P3 C32 1.824(7) . ?
P3 C31 1.826(7) . ?
P21 C211 1.818(6) . ?
P21 C213 1.821(6) . ?
P21 C212 1.826(6) . ?
P22 C23X 1.67(7) . ?
P22 C21Y 1.74(5) . ?
P22 C23Y 1.78(5) . ?
P22 C223 1.81(2) . ?
P22 C22Y 1.83(4) . ?
P22 C221 1.829(11) . ?
P22 C222 1.844(14) . ?
P22 C22X 1.84(6) . ?
P22 C21X 1.88(5) . ?
P23 C233 1.805(6) . ?
P23 C232 1.821(6) . ?
P23 C231 1.825(6) . ?
